data_7219513
loop_
_publ_author_name
'Li, Shi-Hui'
'Han, Min-Le'
'Liu, Guangzhen'
'Ma, Lufang'
'Wang, Liya'

_publ_section_title
;
 Guest-induced single-crystal-to-single-crystal transformations of a new
 4-connected 3D cadmium(II) metal--organic framework
;
_journal_name_full 'RSC Adv.'
_journal_paper_doi 10.1039/C5RA00621J
_journal_year 2015
_chemical_formula_sum 'C13 H11 Cd N O6'
_chemical_formula_weight 389.63
_chemical_name_systematic
;

 ?

;
_space_group_IT_number 148
_symmetry_cell_setting trigonal
_symmetry_space_group_name_Hall '-R 3'
_symmetry_space_group_name_H-M 'R -3 :H'
_atom_sites_solution_hydrogens geom
_atom_sites_solution_primary direct
_atom_sites_solution_secondary difmap
_audit_creation_method SHELXL-97
_audit_update_record
;
2014-12-11 deposited with the CCDC.
2015-02-04 downloaded from the CCDC.
;
_cell_angle_alpha 90.00
_cell_angle_beta 90.00
_cell_angle_gamma 120.00
_cell_formula_units_Z 18
_cell_length_a 30.515(5)
_cell_length_b 30.515(5)
_cell_length_c 7.574(2)
_cell_measurement_reflns_used 3041
_cell_measurement_temperature 296(2)
_cell_measurement_theta_max 23.46
_cell_measurement_theta_min 2.67
_cell_volume 6108(2)
_computing_cell_refinement 'Bruker SMART'
_computing_data_collection 'Bruker SMART'
_computing_data_reduction 'Bruker SAINT'
_computing_molecular_graphics 'Bruker SHELXTL'
_computing_publication_material 'Bruker SHELXTL'
_computing_structure_refinement 'SHELXL-97 (Sheldrick, 1997)'
_computing_structure_solution 'SHELXS-97 (Sheldrick, 1990)'
_diffrn_ambient_temperature 296(2)
_diffrn_detector_area_resol_mean none
_diffrn_measured_fraction_theta_full 0.980
_diffrn_measured_fraction_theta_max 0.980
_diffrn_measurement_device_type 'CCD area detector'
_diffrn_measurement_method 'phi and omega scans'
_diffrn_radiation_monochromator graphite
_diffrn_radiation_source 'fine-focus sealed tube'
_diffrn_radiation_type MoK\a
_diffrn_radiation_wavelength 0.71073
_diffrn_reflns_av_R_equivalents 0.0799
_diffrn_reflns_av_sigmaI/netI 0.0577
_diffrn_reflns_limit_h_max 36
_diffrn_reflns_limit_h_min -35
_diffrn_reflns_limit_k_max 36
_diffrn_reflns_limit_k_min -36
_diffrn_reflns_limit_l_max 9
_diffrn_reflns_limit_l_min -9
_diffrn_reflns_number 14670
_diffrn_reflns_theta_full 25.50
_diffrn_reflns_theta_max 25.50
_diffrn_reflns_theta_min 3.38
_diffrn_standards_decay_% none
_diffrn_standards_interval_count none
_diffrn_standards_interval_time none
_diffrn_standards_number none
_exptl_absorpt_coefficient_mu 1.636
_exptl_absorpt_correction_T_max 0.7463
_exptl_absorpt_correction_T_min 0.5607
_exptl_absorpt_correction_type multi-scan
_exptl_crystal_colour colorless
_exptl_crystal_density_diffrn 1.907
_exptl_crystal_density_meas ?
_exptl_crystal_density_method none
_exptl_crystal_description block
_exptl_crystal_F_000 3456
_exptl_crystal_size_max 0.40
_exptl_crystal_size_mid 0.20
_exptl_crystal_size_min 0.19
_refine_diff_density_max 1.642
_refine_diff_density_min -2.833
_refine_diff_density_rms 0.168
_refine_ls_extinction_method none
_refine_ls_goodness_of_fit_ref 1.081
_refine_ls_hydrogen_treatment mixed
_refine_ls_matrix_type full
_refine_ls_number_parameters 190
_refine_ls_number_reflns 2475
_refine_ls_number_restraints 37
_refine_ls_restrained_S_all 1.081
_refine_ls_R_factor_all 0.1265
_refine_ls_R_factor_gt 0.0739
_refine_ls_shift/su_max 0.001
_refine_ls_shift/su_mean 0.000
_refine_ls_structure_factor_coef Fsqd
_refine_ls_weighting_details 'calc w=1/[\s^2^(Fo^2^)+(0.0544P)^2^+272.8322P] where P=(Fo^2^+2Fc^2^)/3'
_refine_ls_weighting_scheme calc
_refine_ls_wR_factor_gt 0.1607
_refine_ls_wR_factor_ref 0.2041
_reflns_number_gt 1585
_reflns_number_total 2475
_reflns_threshold_expression >2sigma(I)
_cod_data_source_file c5ra00621j2.cif
_cod_data_source_block a
_cod_depositor_comments
;
The following automatic conversions were performed:

'_symmetry_cell_setting' value 'Trigonal' changed to 'trigonal'
according to
/usr/data/users/saulius/crontab/automatic-downloads/rss-feeds/RSC/lib/dictionaries/cif_core.dic
dictionary named 'cif_core.dic' version 2.4.2 from 2011-04-26.

'_exptl_crystal_density_meas' value 'none' was changed to '?' - the
value is perceived as not measured.

Automatic conversion script
Id: cif_fix_values 3008 2015-01-20 13:52:24Z robertas 
;
_cod_original_sg_symbol_H-M R-3
_cod_database_code 7219513

loop_
_symmetry_equiv_pos_as_xyz
'x, y, z'
'-y, x-y, z'
'-x+y, -x, z'
'x+2/3, y+1/3, z+1/3'
'-y+2/3, x-y+1/3, z+1/3'
'-x+y+2/3, -x+1/3, z+1/3'
'x+1/3, y+2/3, z+2/3'
'-y+1/3, x-y+2/3, z+2/3'
'-x+y+1/3, -x+2/3, z+2/3'
'-x, -y, -z'
'y, -x+y, -z'
'x-y, x, -z'
'-x+2/3, -y+1/3, -z+1/3'
'y+2/3, -x+y+1/3, -z+1/3'
'x-y+2/3, x+1/3, -z+1/3'
'-x+1/3, -y+2/3, -z+2/3'
'y+1/3, -x+y+2/3, -z+2/3'
'x-y+1/3, x+2/3, -z+2/3'

loop_
_atom_site_label
_atom_site_type_symbol
_atom_site_fract_x
_atom_site_fract_y
_atom_site_fract_z
_atom_site_U_iso_or_equiv
_atom_site_adp_type
_atom_site_occupancy
_atom_site_symmetry_multiplicity
_atom_site_calc_flag
_atom_site_refinement_flags
Cd1 Cd 0.94640(3) 0.13316(4) 1.05939(11) 0.0575(4) Uani 1 1 d .
N1 N 0.7501(5) 0.1556(5) 1.0732(16) 0.079(4) Uani 1 1 d .
O1 O 0.9651(10) 0.0732(11) 0.505(3) 0.235(11) Uani 1 1 d U
H1W H 0.9442 0.0416 0.5006 0.353 Uiso 1 1 d R
H2W H 0.9700 0.0964 0.5782 0.353 Uiso 1 1 d R
O2 O 0.9318(10) 0.0761(10) 1.208(4) 0.240(11) Uani 1 1 d U
H3W H 0.9605 0.0890 1.2580 0.360 Uiso 1 1 d R
H4W H 0.9194 0.0443 1.2036 0.360 Uiso 1 1 d R
O3 O 0.8683(4) 0.0396(5) 0.8851(15) 0.090(3) Uani 1 1 d U
O4 O 0.8729(4) 0.1138(4) 0.9067(14) 0.080(3) Uani 1 1 d .
O5 O 0.8338(4) -0.0189(4) 0.2474(14) 0.081(3) Uani 1 1 d .
O6 O 0.7705(4) -0.0168(4) 0.1183(14) 0.080(3) Uani 1 1 d .
C1 C 0.7649(6) 0.1727(6) 0.909(2) 0.078(4) Uani 1 1 d .
H1 H 0.7674 0.2034 0.8781 0.094 Uiso 1 1 calc R
C2 C 0.7765(6) 0.1484(5) 0.785(2) 0.070(4) Uani 1 1 d .
H2 H 0.7861 0.1622 0.6730 0.084 Uiso 1 1 calc R
C3 C 0.7742(5) 0.1030(5) 0.8238(18) 0.062(3) Uani 1 1 d .
C4 C 0.7597(8) 0.0860(8) 0.986(3) 0.106(5) Uani 1 1 d U
H4 H 0.7577 0.0557 1.0196 0.127 Uiso 1 1 calc R
C5 C 0.7474(8) 0.1119(8) 1.109(3) 0.104(5) Uani 1 1 d U
H5 H 0.7367 0.0980 1.2205 0.125 Uiso 1 1 calc R
C6 C 0.7827(5) 0.0725(5) 0.6864(18) 0.061(3) Uani 1 1 d .
C7 C 0.7513(6) 0.0600(6) 0.539(2) 0.077(4) Uani 1 1 d .
H7 H 0.7263 0.0689 0.5337 0.092 Uiso 1 1 calc R
C8 C 0.7580(6) 0.0339(5) 0.3970(19) 0.073(4) Uani 1 1 d .
H8 H 0.7381 0.0273 0.2964 0.088 Uiso 1 1 calc R
C9 C 0.7925(5) 0.0181(5) 0.4031(19) 0.064(4) Uani 1 1 d .
C10 C 0.8215(6) 0.0303(5) 0.5514(18) 0.066(4) Uani 1 1 d .
H10 H 0.8455 0.0201 0.5575 0.079 Uiso 1 1 calc R
C11 C 0.8180(5) 0.0568(5) 0.6934(18) 0.059(3) Uani 1 1 d .
C12 C 0.8546(6) 0.0702(6) 0.8367(19) 0.071(4) Uani 1 1 d .
C13 C 0.7993(6) -0.0075(6) 0.249(2) 0.069(4) Uani 1 1 d .

loop_
_atom_site_aniso_label
_atom_site_aniso_U_11
_atom_site_aniso_U_22
_atom_site_aniso_U_33
_atom_site_aniso_U_23
_atom_site_aniso_U_13
_atom_site_aniso_U_12
Cd1 0.0365(5) 0.0902(8) 0.0337(5) -0.0075(4) 0.0029(4) 0.0227(5)
N1 0.109(10) 0.094(9) 0.064(8) 0.007(7) 0.010(7) 0.074(9)
O1 0.233(13) 0.234(13) 0.240(14) -0.014(9) 0.012(9) 0.118(10)
O2 0.246(14) 0.233(14) 0.245(14) 0.025(9) -0.014(9) 0.122(10)
O3 0.095(7) 0.100(7) 0.092(7) 0.003(5) -0.011(5) 0.062(6)
O4 0.065(6) 0.080(7) 0.079(7) -0.017(6) -0.013(5) 0.026(6)
O5 0.090(7) 0.092(8) 0.079(7) -0.013(6) -0.007(6) 0.058(7)
O6 0.084(7) 0.071(7) 0.078(7) -0.013(5) -0.017(6) 0.034(6)
C1 0.088(11) 0.063(9) 0.082(11) 0.004(8) 0.020(9) 0.037(9)
C2 0.079(10) 0.062(9) 0.072(9) 0.006(7) 0.015(8) 0.037(8)
C3 0.059(8) 0.067(9) 0.056(8) 0.000(7) -0.002(6) 0.030(7)
C4 0.127(8) 0.099(8) 0.104(8) 0.004(6) 0.014(6) 0.066(6)
C5 0.126(8) 0.101(8) 0.101(8) 0.005(6) 0.016(6) 0.067(6)
C6 0.064(8) 0.053(8) 0.062(8) 0.002(6) -0.001(7) 0.027(7)
C7 0.078(10) 0.082(10) 0.077(10) -0.011(8) -0.025(8) 0.045(9)
C8 0.114(13) 0.046(7) 0.068(9) -0.016(7) -0.019(8) 0.045(8)
C9 0.071(9) 0.045(7) 0.077(9) 0.004(7) -0.001(7) 0.029(7)
C10 0.073(9) 0.074(9) 0.059(8) 0.001(7) -0.007(7) 0.043(8)
C11 0.056(8) 0.051(7) 0.068(9) 0.001(6) -0.004(6) 0.025(6)
C12 0.087(11) 0.062(9) 0.057(8) -0.003(7) 0.006(7) 0.032(8)
C13 0.072(10) 0.072(10) 0.064(9) -0.011(7) -0.012(7) 0.037(8)

loop_
_atom_type_symbol
_atom_type_description
_atom_type_scat_dispersion_real
_atom_type_scat_dispersion_imag
_atom_type_scat_source
C C 0.0033 0.0016 'International Tables Vol C Tables 4.2.6.8 and 6.1.1.4'
H H 0.0000 0.0000 'International Tables Vol C Tables 4.2.6.8 and 6.1.1.4'
N N 0.0061 0.0033 'International Tables Vol C Tables 4.2.6.8 and 6.1.1.4'
O O 0.0106 0.0060 'International Tables Vol C Tables 4.2.6.8 and 6.1.1.4'
Cd Cd -0.8075 1.2024 'International Tables Vol C Tables 4.2.6.8 and 6.1.1.4'

loop_
_geom_angle_atom_site_label_1
_geom_angle_atom_site_label_2
_geom_angle_atom_site_label_3
_geom_angle
_geom_angle_site_symmetry_1
_geom_angle_site_symmetry_3
O2 Cd1 O4 107.6(9) . .
O2 Cd1 O6 168.7(8) . 11_666
O4 Cd1 O6 83.5(4) . 11_666
O2 Cd1 N1 98.8(9) . 13_657
O4 Cd1 N1 82.7(4) . 13_657
O6 Cd1 N1 84.7(4) 11_666 13_657
O2 Cd1 O5 125.8(9) . 11_666
O4 Cd1 O5 81.5(4) . 11_666
O6 Cd1 O5 52.1(3) 11_666 11_666
N1 Cd1 O5 135.3(4) 13_657 11_666
O2 Cd1 O3 91.1(8) . 11_667
O4 Cd1 O3 157.9(4) . 11_667
O6 Cd1 O3 77.6(4) 11_666 11_667
N1 Cd1 O3 106.4(4) 13_657 11_667
O5 Cd1 O3 78.0(4) 11_666 11_667
O2 Cd1 H3W 22.5 . .
O4 Cd1 H3W 130.1 . .
O6 Cd1 H3W 146.4 11_666 .
N1 Cd1 H3W 98.9 13_657 .
O5 Cd1 H3W 123.0 11_666 .
O3 Cd1 H3W 69.4 11_667 .
C5 N1 C1 115.0(14) . .
C5 N1 Cd1 124.7(12) . 13_657
C1 N1 Cd1 119.8(10) . 13_657
H2W O1 H1W 133.7 . .
H2W O1 H2W 0.0 . .
H1W O1 H2W 133.7 . .
Cd1 O2 H3W 97.1 . .
Cd1 O2 H4W 141.3 . .
H3W O2 H4W 108.1 . .
C12 O3 Cd1 127.6(10) . 12_547
C12 O4 Cd1 109.6(10) . .
C13 O5 Cd1 93.2(9) . 12_546
C13 O6 Cd1 93.5(9) . 12_546
N1 C1 C2 124.0(15) . .
N1 C1 H1 118.0 . .
C2 C1 H1 118.0 . .
C1 C2 C3 120.7(14) . .
C1 C2 H2 119.6 . .
C3 C2 H2 119.6 . .
C4 C3 C2 115.4(15) . .
C4 C3 C6 121.9(14) . .
C2 C3 C6 122.5(12) . .
C3 C4 C5 122.0(19) . .
C3 C4 H4 119.0 . .
C5 C4 H4 119.0 . .
N1 C5 C4 122.8(19) . .
N1 C5 H5 118.6 . .
C4 C5 H5 118.6 . .
C11 C6 C7 118.9(13) . .
C11 C6 C3 126.4(12) . .
C7 C6 C3 114.6(13) . .
C6 C7 C8 119.4(14) . .
C6 C7 H7 120.3 . .
C8 C7 H7 120.3 . .
C9 C8 C7 122.0(14) . .
C9 C8 H8 119.0 . .
C7 C8 H8 119.0 . .
C8 C9 C10 116.3(14) . .
C8 C9 C13 119.9(13) . .
C10 C9 C13 123.6(14) . .
C9 C10 C11 124.9(14) . .
C9 C10 H10 117.5 . .
C11 C10 H10 117.5 . .
C6 C11 C10 118.4(13) . .
C6 C11 C12 123.4(13) . .
C10 C11 C12 118.0(13) . .
O3 C12 O4 121.5(15) . .
O3 C12 C11 120.2(13) . .
O4 C12 C11 118.3(14) . .
O6 C13 O5 121.1(14) . .
O6 C13 C9 118.3(14) . .
O5 C13 C9 120.6(13) . .

loop_
_geom_bond_atom_site_label_1
_geom_bond_atom_site_label_2
_geom_bond_distance
_geom_bond_site_symmetry_2
Cd1 O2 1.93(3) .
Cd1 O4 2.323(10) .
Cd1 O6 2.498(11) 11_666
Cd1 N1 2.497(12) 13_657
Cd1 O5 2.500(10) 11_666
Cd1 O3 2.512(13) 11_667
Cd1 H3W 2.2012 .
N1 C5 1.32(2) .
N1 C1 1.338(19) .
N1 Cd1 2.497(12) 13_657
O1 H2W 0.8500 .
O1 H1W 0.8499 .
O1 H2W 0.8500 .
O2 H3W 0.8501 .
O2 H4W 0.8501 .
O3 C12 1.251(18) .
O3 Cd1 2.512(12) 12_547
O4 C12 1.274(16) .
O5 C13 1.264(17) .
O5 Cd1 2.500(10) 12_546
O6 C13 1.258(16) .
O6 Cd1 2.498(11) 12_546
C1 C2 1.35(2) .
C1 H1 0.9300 .
C2 C3 1.382(19) .
C2 H2 0.9300 .
C3 C4 1.32(2) .
C3 C6 1.502(19) .
C4 C5 1.39(3) .
C4 H4 0.9300 .
C5 H5 0.9300 .
C6 C11 1.381(19) .
C6 C7 1.396(19) .
C7 C8 1.41(2) .
C7 H7 0.9300 .
C8 C9 1.36(2) .
C8 H8 0.9300 .
C9 C10 1.361(19) .
C9 C13 1.48(2) .
C10 C11 1.381(19) .
C10 H10 0.9300 .
C11 C12 1.46(2) .

loop_
_geom_hbond_atom_site_label_D
_geom_hbond_atom_site_label_H
_geom_hbond_atom_site_label_A
_geom_hbond_distance_DH
_geom_hbond_distance_HA
_geom_hbond_distance_DA
_geom_hbond_angle_DHA
_geom_hbond_site_symmetry_A
O2 H4W O5 0.85 2.37 2.96(3) 127.2 1_556
O2 H3W O3 0.85 2.69 3.20(3) 119.2 11_667
O2 H3W O1 0.85 1.96 2.49(3) 119.9 1_556
O1 H2W O5 0.85 1.93 2.78(3) 177.4 11_666
O1 H1W O1 0.85 2.07 2.92(3) 178.3 12_546

loop_
_geom_torsion_atom_site_label_1
_geom_torsion_atom_site_label_2
_geom_torsion_atom_site_label_3
_geom_torsion_atom_site_label_4
_geom_torsion
_geom_torsion_site_symmetry_1
O2 Cd1 O4 C12 -49.3(13) .
O6 Cd1 O4 C12 128.2(10) 11_666
N1 Cd1 O4 C12 -146.3(10) 13_657
O5 Cd1 O4 C12 75.6(9) 11_666
O3 Cd1 O4 C12 97.6(13) 11_667
C5 N1 C1 C2 0(3) .
Cd1 N1 C1 C2 -172.7(13) 13_657
N1 C1 C2 C3 -1(3) .
C1 C2 C3 C4 1(2) .
C1 C2 C3 C6 174.9(14) .
C2 C3 C4 C5 0(3) .
C6 C3 C4 C5 -173.9(17) .
C1 N1 C5 C4 1(3) .
Cd1 N1 C5 C4 173.3(15) 13_657
C3 C4 C5 N1 -1(3) .
C4 C3 C6 C11 -62(2) .
C2 C3 C6 C11 123.9(16) .
C4 C3 C6 C7 118.6(18) .
C2 C3 C6 C7 -55.3(19) .
C11 C6 C7 C8 -3(2) .
C3 C6 C7 C8 176.4(13) .
C6 C7 C8 C9 3(2) .
C7 C8 C9 C10 -2(2) .
C7 C8 C9 C13 -177.8(14) .
C8 C9 C10 C11 1(2) .
C13 C9 C10 C11 176.1(14) .
C7 C6 C11 C10 1(2) .
C3 C6 C11 C10 -177.8(13) .
C7 C6 C11 C12 176.3(14) .
C3 C6 C11 C12 -3(2) .
C9 C10 C11 C6 0(2) .
C9 C10 C11 C12 -175.5(14) .
Cd1 O3 C12 O4 136.6(12) 12_547
Cd1 O3 C12 C11 -45.2(18) 12_547
Cd1 O4 C12 O3 16.4(17) .
Cd1 O4 C12 C11 -161.8(10) .
C6 C11 C12 O3 146.3(15) .
C10 C11 C12 O3 -39(2) .
C6 C11 C12 O4 -35(2) .
C10 C11 C12 O4 139.5(14) .
Cd1 O6 C13 O5 -1.2(16) 12_546
Cd1 O6 C13 C9 177.7(12) 12_546
Cd1 O5 C13 O6 1.2(16) 12_546
Cd1 O5 C13 C9 -177.6(12) 12_546
C8 C9 C13 O6 -4(2) .
C10 C9 C13 O6 -179.7(14) .
C8 C9 C13 O5 174.6(14) .
C10 C9 C13 O5 -1(2) .
